data_2108621
loop_
_publ_author_name
'Chahkandi, Mohammad'
'Keivanloo Shahrestanaki, Abolfazl'
'Mirzaei, Masoud'
'Nawaz Tahir, Muhammad'
'Mague, Joel T.'

_publ_section_title
;
 Crystal and molecular structure of
 [Ni{2-H~2~NC(=O)C~5~H~4~N}~2~(H~2~O)~2~][Ni{2,6-(O~2~C)~2~C~5~H~3~N}~2~]&#x00B7;4.67H~2~O;
 DFT studies on hydrogen bonding energies in the crystal
;
_journal_coeditor_code BM5124SUP1
_journal_issue 4
_journal_name_full 'Acta Crystallographica Section B'
_journal_page_first
;
;
_journal_paper_doi 10.1107/S2052520620006472
_journal_volume 76
_journal_year 2020
_chemical_formula_iupac 'C26 H31.34 N6 Ni2 O16.67'
_chemical_formula_moiety 'C14 H6 N2 Ni O8, C12 H16 N4 Ni O4, 4.67(H2 O)'
_chemical_formula_sum 'C26 H31.34 N6 Ni2 O16.67'
_chemical_formula_weight 813.49
_chemical_name_systematic
;
Diaqua-bis(pyridine-2-carboxamide-N,O)-nickel(ii) 
bis(2,6-pyridinedicarboxylato)-nickel(ii) 4.67-hydrate
;
_space_group_crystal_system triclinic
_space_group_IT_number 2
_space_group_name_Hall '-P 1'
_space_group_name_H-M_alt 'P -1'
_atom_sites_solution_hydrogens geom
_atom_sites_solution_primary direct
_atom_sites_solution_secondary difmap
_audit_creation_method SHELXL-2014/7
_cell_angle_alpha 82.035(4)
_cell_angle_beta 74.232(3)
_cell_angle_gamma 79.373(3)
_cell_formula_units_Z 2
_cell_length_a 10.1294(7)
_cell_length_b 12.2011(9)
_cell_length_c 14.2430(11)
_cell_measurement_reflns_used 5643
_cell_measurement_temperature 296(2)
_cell_measurement_theta_max 27.526
_cell_measurement_theta_min 2.159
_cell_volume 1657.7(2)
_computing_cell_refinement 'SAINT (Bruker, 2007)'
_computing_data_collection 'APEX2 (Bruker, 2007)'
_computing_data_reduction 'SAINT (Bruker, 2007)'
_computing_molecular_graphics 'ORTEP-3 for Windows (Farrugia, 1997) and PLATON (Spek, 2009)'
_computing_publication_material
;
WinGX (Farrugia, 1999) and PLATON (Spek, 2009)
;
_computing_structure_refinement 'SHELXL-2014/6  (Sheldrick, 2015)'
_computing_structure_solution 'SHELXS97 (Sheldrick, 2008)'
_diffrn_ambient_temperature 296(2)
_diffrn_detector_area_resol_mean 0.76
_diffrn_measured_fraction_theta_full 0.993
_diffrn_measured_fraction_theta_max 0.993
_diffrn_measurement_device_type 'Bruker Kappa APEXII CCD'
_diffrn_measurement_method \w
_diffrn_radiation_monochromator graphite
_diffrn_radiation_source 'fine-focus sealed tube'
_diffrn_radiation_type MoK\a
_diffrn_radiation_wavelength 0.71073
_diffrn_reflns_av_R_equivalents 0.0472
_diffrn_reflns_av_unetI/netI 0.0601
_diffrn_reflns_limit_h_max 11
_diffrn_reflns_limit_h_min -13
_diffrn_reflns_limit_k_max 15
_diffrn_reflns_limit_k_min -15
_diffrn_reflns_limit_l_max 18
_diffrn_reflns_limit_l_min -18
_diffrn_reflns_number 20962
_diffrn_reflns_theta_full 27.526
_diffrn_reflns_theta_max 27.526
_diffrn_reflns_theta_min 2.159
_diffrn_standards_number 0
_exptl_absorpt_coefficient_mu 1.221
_exptl_absorpt_correction_T_max 0.840
_exptl_absorpt_correction_T_min 0.640
_exptl_absorpt_correction_type multi-scan
_exptl_absorpt_process_details '(SADABS; Bruker, 2005)'
_exptl_crystal_colour blue
_exptl_crystal_density_diffrn 1.627
_exptl_crystal_density_method 'not measured'
_exptl_crystal_description prism
_exptl_crystal_F_000 839
_exptl_crystal_size_max 0.38
_exptl_crystal_size_mid 0.20
_exptl_crystal_size_min 0.18
_refine_diff_density_max 0.643
_refine_diff_density_min -0.344
_refine_diff_density_rms 0.071
_refine_ls_goodness_of_fit_ref 1.025
_refine_ls_hydrogen_treatment mixed
_refine_ls_matrix_type full
_refine_ls_number_parameters 515
_refine_ls_number_reflns 7584
_refine_ls_number_restraints 18
_refine_ls_restrained_S_all 1.025
_refine_ls_R_factor_all 0.0612
_refine_ls_R_factor_gt 0.0406
_refine_ls_shift/su_max 0.001
_refine_ls_shift/su_mean 0.000
_refine_ls_structure_factor_coef Fsqd
_refine_ls_weighting_details 'w=1/[\s^2^(Fo^2^)+(0.0540P)^2^+0.0685P] where P=(Fo^2^+2Fc^2^)/3'
_refine_ls_weighting_scheme calc
_refine_ls_wR_factor_gt 0.1015
_refine_ls_wR_factor_ref 0.1126
_reflns_number_gt 5642
_reflns_number_total 7584
_reflns_threshold_expression I>2\s(I)
_cod_data_source_file bm5124sup1.cif
_cod_data_source_block I
_cod_database_code 2108621
_publcif_datablock.id {c0f4e083-065d-4891-8c57-d8e66a4a1f82}

_shelx_shelxl_version_number 2014/7
_shelx_space_group_comment
;
The symmetry employed for this shelxl refinement is uniquely defined
by the following loop, which should always be used as a source of
symmetry information in preference to the above space-group names.
They are only intended as comments.
;
_publcif_info_exptl_table_max_cols 5
_publcif_info_exptl_table_use_headnotes n
_publcif_funding_html
;
;

loop_
_space_group_symop_operation_xyz
'x, y, z'
'-x, -y, -z'

loop_
_atom_site_label
_atom_site_type_symbol
_atom_site_fract_x
_atom_site_fract_y
_atom_site_fract_z
_atom_site_U_iso_or_equiv
_atom_site_adp_type
_atom_site_occupancy
_atom_site_site_symmetry_order
_atom_site_calc_flag
_atom_site_refinement_flags_posn
_atom_site_refinement_flags_adp
_atom_site_refinement_flags_occupancy
_atom_site_disorder_assembly
_atom_site_disorder_group
Ni1 Ni 0.26869(3) 0.49927(3) 0.25271(2) 0.02749(10) Uani 1 1 d . . . . .
O1 O 0.15048(19) 0.36721(16) 0.32202(14) 0.0360(4) Uani 1 1 d . . . . .
O2 O 0.0623(2) 0.28291(17) 0.46869(14) 0.0427(5) Uani 1 1 d . . . . .
O3 O 0.36664(19) 0.64061(16) 0.24888(14) 0.0382(5) Uani 1 1 d . . . . .
O4 O 0.3919(2) 0.75572(18) 0.35097(16) 0.0519(6) Uani 1 1 d . . . . .
O5 O 0.45482(19) 0.38287(17) 0.21684(15) 0.0414(5) Uani 1 1 d . . . . .
O6 O 0.5781(2) 0.27569(19) 0.09867(18) 0.0541(6) Uani 1 1 d . . . . .
O7 O 0.09136(18) 0.61167(15) 0.22332(13) 0.0344(4) Uani 1 1 d . . . . .
O8 O -0.0027(2) 0.68393(18) 0.09874(15) 0.0453(5) Uani 1 1 d . . . . .
N1 N 0.2475(2) 0.50913(17) 0.39231(15) 0.0281(5) Uani 1 1 d . . . . .
N2 N 0.2832(2) 0.47969(17) 0.11548(15) 0.0279(5) Uani 1 1 d . . . . .
C1 C 0.1276(3) 0.3538(2) 0.4139(2) 0.0316(6) Uani 1 1 d . . . . .
C2 C 0.1858(3) 0.4340(2) 0.45899(18) 0.0293(6) Uani 1 1 d . . . . .
C3 C 0.1804(3) 0.4343(3) 0.5567(2) 0.0445(7) Uani 1 1 d . . . . .
H3 H 0.1372 0.3820 0.6031 0.053 Uiso 1 1 calc R U . . .
C4 C 0.2403(4) 0.5138(3) 0.5845(2) 0.0535(9) Uani 1 1 d . . . . .
H4 H 0.2392 0.5146 0.6499 0.064 Uiso 1 1 calc R U . . .
C5 C 0.3016(3) 0.5917(3) 0.5144(2) 0.0439(7) Uani 1 1 d . . . . .
H5 H 0.3420 0.6457 0.5319 0.053 Uiso 1 1 calc R U . . .
C6 C 0.3021(3) 0.5883(2) 0.4189(2) 0.0315(6) Uani 1 1 d . . . . .
C7 C 0.3592(3) 0.6686(2) 0.3325(2) 0.0365(6) Uani 1 1 d . . . . .
C8 C 0.4823(3) 0.3496(2) 0.1330(2) 0.0372(6) Uani 1 1 d . . . . .
C9 C 0.3845(3) 0.4048(2) 0.0699(2) 0.0331(6) Uani 1 1 d . . . . .
C10 C 0.3945(3) 0.3837(3) -0.0244(2) 0.0476(8) Uani 1 1 d . . . . .
H10 H 0.4662 0.3318 -0.0562 0.057 Uiso 1 1 calc R U . . .
C11 C 0.2948(3) 0.4421(3) -0.0708(2) 0.0530(8) Uani 1 1 d . . . . .
H11 H 0.2995 0.4298 -0.1347 0.064 Uiso 1 1 calc R U . . .
C12 C 0.1884(3) 0.5184(3) -0.0218(2) 0.0436(7) Uani 1 1 d . . . . .
H12 H 0.1199 0.5568 -0.0515 0.052 Uiso 1 1 calc R U . . .
C13 C 0.1866(3) 0.5360(2) 0.07185(19) 0.0293(5) Uani 1 1 d . . . . .
C14 C 0.0821(3) 0.6173(2) 0.1356(2) 0.0328(6) Uani 1 1 d . . . . .
Ni2 Ni 0.09828(3) 0.07788(3) 0.71413(2) 0.02964(10) Uani 1 1 d . . . . .
O9 O 0.1893(2) -0.06232(17) 0.78693(16) 0.0446(5) Uani 1 1 d . . . . .
O10 O 0.04663(18) -0.03287(16) 0.63522(15) 0.0395(5) Uani 1 1 d . . . . .
O11 O 0.1795(2) 0.1826(2) 0.77421(17) 0.0455(5) Uani 1 1 d D . . . .
H11A H 0.2523(19) 0.166(3) 0.790(2) 0.055 Uiso 1 1 d D U . . .
H11B H 0.130(3) 0.223(2) 0.814(2) 0.055 Uiso 1 1 d D U . . .
O12 O -0.02329(19) 0.21512(16) 0.66076(15) 0.0340(4) Uani 1 1 d D . . . .
H12A H -0.034(3) 0.2682(17) 0.691(2) 0.041 Uiso 1 1 d D U . . .
H12B H 0.007(3) 0.239(2) 0.6049(10) 0.041 Uiso 1 1 d D U . . .
N3 N -0.0662(2) 0.05063(18) 0.83220(16) 0.0313(5) Uani 1 1 d . . . . .
N4 N 0.2550(2) 0.08274(18) 0.58697(16) 0.0302(5) Uani 1 1 d . . . . .
N5 N 0.1445(3) -0.1874(2) 0.9188(2) 0.0483(7) Uani 1 1 d D . . . .
H5A H 0.2309(14) -0.218(3) 0.905(2) 0.058 Uiso 1 1 d D U . . .
H5B H 0.079(2) -0.213(3) 0.9649(18) 0.058 Uiso 1 1 d D U . . .
N6 N 0.1393(3) -0.1384(2) 0.5094(2) 0.0451(6) Uani 1 1 d D . . . .
H6A H 0.074(2) -0.178(2) 0.528(2) 0.054 Uiso 1 1 d D U . . .
H6B H 0.210(2) -0.151(3) 0.4611(17) 0.054 Uiso 1 1 d D U . . .
C15 C 0.1056(3) -0.0996(2) 0.8623(2) 0.0370(6) Uani 1 1 d . . . . .
C16 C -0.0417(3) -0.0418(2) 0.8900(2) 0.0344(6) Uani 1 1 d . . . . .
C17 C -0.1426(3) -0.0800(3) 0.9671(2) 0.0503(8) Uani 1 1 d . . . . .
H17 H -0.1223 -0.1454 1.0061 0.060 Uiso 1 1 calc R U . . .
C18 C -0.2759(3) -0.0187(3) 0.9856(2) 0.0562(9) Uani 1 1 d . . . . .
H18 H -0.3465 -0.0425 1.0370 0.067 Uiso 1 1 calc R U . . .
C19 C -0.3013(3) 0.0774(3) 0.9264(2) 0.0495(8) Uani 1 1 d . . . . .
H19 H -0.3890 0.1206 0.9381 0.059 Uiso 1 1 calc R U . . .
C20 C -0.1964(3) 0.1089(3) 0.8504(2) 0.0424(7) Uani 1 1 d . . . . .
H20 H -0.2150 0.1729 0.8095 0.051 Uiso 1 1 calc R U . . .
C21 C 0.1374(3) -0.0550(2) 0.5581(2) 0.0326(6) Uani 1 1 d . . . . .
C22 C 0.2481(3) 0.0183(2) 0.5200(2) 0.0325(6) Uani 1 1 d . . . . .
C23 C 0.3319(3) 0.0229(3) 0.4265(2) 0.0457(7) Uani 1 1 d . . . . .
H23 H 0.3247 -0.0229 0.3817 0.055 Uiso 1 1 calc R U . . .
C24 C 0.4278(3) 0.0969(3) 0.3997(2) 0.0526(8) Uani 1 1 d . . . . .
H24 H 0.4853 0.1021 0.3365 0.063 Uiso 1 1 calc R U . . .
C25 C 0.4358(3) 0.1621(3) 0.4682(2) 0.0482(8) Uani 1 1 d . . . . .
H25 H 0.4994 0.2121 0.4522 0.058 Uiso 1 1 calc R U . . .
C26 C 0.3492(3) 0.1532(2) 0.5608(2) 0.0392(7) Uani 1 1 d . . . . .
H26 H 0.3559 0.1974 0.6070 0.047 Uiso 1 1 calc R U . . .
O13 O 0.6818(3) 0.2837(3) 0.3017(2) 0.0702(8) Uani 1 1 d D . . . .
H13A H 0.610(2) 0.305(4) 0.285(3) 0.084 Uiso 1 1 d D U . . .
H13B H 0.700(4) 0.229(2) 0.271(3) 0.070 Uiso 1 1 d D U . . .
O14 O 0.4502(3) 0.0784(3) 0.1621(3) 0.0875(9) Uani 1 1 d D . . . .
H14A H 0.3648(13) 0.095(4) 0.184(3) 0.105 Uiso 1 1 d D U . . .
H14B H 0.494(4) 0.129(3) 0.135(3) 0.105 Uiso 1 1 d D U . . .
O15 O 0.9395(6) 0.3782(6) 0.2050(4) 0.107(3) Uani 0.670(8) 1 d D . P . .
H15A H 0.984(8) 0.332(6) 0.235(6) 0.129 Uiso 0.670(8) 1 d D U P . .
H15B H 0.864(4) 0.358(7) 0.224(6) 0.129 Uiso 0.670(8) 1 d D U P . .
O16 O 0.4325(2) 0.1375(2) 0.8005(2) 0.0620(7) Uani 1 1 d D . . . .
H16A H 0.468(4) 0.0721(13) 0.804(3) 0.074 Uiso 1 1 d D U . . .
H16B H 0.493(3) 0.166(3) 0.760(2) 0.074 Uiso 1 1 d D U . . .
O17 O 0.1736(3) 0.1601(3) 0.2442(3) 0.0897(10) Uani 1 1 d D . . . .
H17A H 0.122(4) 0.121(4) 0.283(3) 0.108 Uiso 1 1 d D U . . .
H17B H 0.172(5) 0.2251(16) 0.254(4) 0.108 Uiso 1 1 d D U . . .

loop_
_atom_site_aniso_label
_atom_site_aniso_U_11
_atom_site_aniso_U_22
_atom_site_aniso_U_33
_atom_site_aniso_U_23
_atom_site_aniso_U_13
_atom_site_aniso_U_12
Ni1 0.03361(18) 0.02521(18) 0.02208(19) -0.00071(14) -0.00441(13) -0.00571(13)
O1 0.0510(11) 0.0350(11) 0.0254(11) 0.0012(8) -0.0093(8) -0.0189(9)
O2 0.0596(12) 0.0419(12) 0.0317(12) 0.0037(9) -0.0079(9) -0.0311(10)
O3 0.0475(11) 0.0365(11) 0.0293(11) 0.0000(9) -0.0006(9) -0.0189(9)
O4 0.0717(14) 0.0432(13) 0.0443(14) -0.0052(10) -0.0018(11) -0.0363(11)
O5 0.0415(11) 0.0408(12) 0.0399(13) -0.0034(10) -0.0138(9) 0.0034(9)
O6 0.0409(11) 0.0495(14) 0.0645(16) -0.0162(12) -0.0096(10) 0.0137(10)
O7 0.0431(10) 0.0309(10) 0.0251(11) -0.0040(8) -0.0071(8) 0.0030(8)
O8 0.0485(12) 0.0450(12) 0.0356(12) -0.0034(10) -0.0143(9) 0.0149(10)
N1 0.0341(11) 0.0250(11) 0.0254(12) 0.0009(9) -0.0063(9) -0.0095(9)
N2 0.0307(11) 0.0261(11) 0.0237(12) -0.0023(9) -0.0025(9) -0.0028(9)
C1 0.0362(14) 0.0294(14) 0.0318(16) 0.0015(12) -0.0110(12) -0.0116(11)
C2 0.0369(13) 0.0305(14) 0.0208(14) 0.0044(11) -0.0060(11) -0.0129(11)
C3 0.067(2) 0.0457(18) 0.0264(16) 0.0062(13) -0.0111(14) -0.0303(15)
C4 0.090(2) 0.055(2) 0.0260(17) 0.0032(15) -0.0202(16) -0.0344(18)
C5 0.0604(18) 0.0438(18) 0.0354(17) -0.0032(14) -0.0135(14) -0.0264(15)
C6 0.0363(14) 0.0285(14) 0.0309(15) -0.0031(11) -0.0053(11) -0.0126(11)
C7 0.0383(15) 0.0368(16) 0.0346(17) 0.0000(13) -0.0040(12) -0.0163(12)
C8 0.0331(14) 0.0299(15) 0.0454(19) -0.0029(13) -0.0059(12) -0.0034(11)
C9 0.0324(13) 0.0325(15) 0.0302(15) -0.0054(12) -0.0012(11) -0.0025(11)
C10 0.0478(17) 0.0485(19) 0.0405(19) -0.0189(15) -0.0016(14) 0.0048(14)
C11 0.067(2) 0.061(2) 0.0290(17) -0.0175(15) -0.0123(15) 0.0042(17)
C12 0.0488(17) 0.0463(18) 0.0348(18) -0.0054(14) -0.0148(13) 0.0023(14)
C13 0.0342(13) 0.0254(13) 0.0264(14) -0.0016(11) -0.0065(11) -0.0024(10)
C14 0.0361(14) 0.0292(14) 0.0292(16) -0.0016(12) -0.0046(11) -0.0016(11)
Ni2 0.02957(18) 0.02692(19) 0.0272(2) -0.00129(14) 0.00123(14) -0.00476(13)
O9 0.0405(11) 0.0428(12) 0.0401(13) 0.0053(10) -0.0019(9) 0.0003(9)
O10 0.0371(10) 0.0350(11) 0.0418(13) -0.0078(9) 0.0037(9) -0.0117(8)
O11 0.0358(11) 0.0552(14) 0.0480(14) -0.0248(11) -0.0105(10) 0.0013(10)
O12 0.0393(10) 0.0287(11) 0.0289(11) -0.0014(8) -0.0017(9) -0.0039(8)
N3 0.0289(11) 0.0283(12) 0.0305(13) 0.0014(10) -0.0020(9) -0.0004(9)
N4 0.0290(10) 0.0291(12) 0.0299(13) -0.0032(9) -0.0017(9) -0.0062(9)
N5 0.0419(14) 0.0443(16) 0.0493(18) 0.0083(13) -0.0093(13) 0.0042(12)
N6 0.0535(16) 0.0394(15) 0.0428(17) -0.0121(12) -0.0012(12) -0.0185(12)
C15 0.0387(15) 0.0346(16) 0.0370(17) -0.0013(13) -0.0121(13) -0.0021(12)
C16 0.0352(14) 0.0391(16) 0.0278(15) -0.0004(12) -0.0072(11) -0.0056(12)
C17 0.0458(17) 0.060(2) 0.0373(19) 0.0136(16) -0.0061(14) -0.0081(15)
C18 0.0390(16) 0.076(3) 0.041(2) 0.0070(18) 0.0054(14) -0.0089(16)
C19 0.0335(15) 0.060(2) 0.047(2) -0.0032(17) -0.0050(14) 0.0027(14)
C20 0.0399(16) 0.0419(17) 0.0393(18) 0.0022(14) -0.0048(13) -0.0034(13)
C21 0.0346(14) 0.0280(14) 0.0355(16) -0.0022(12) -0.0095(12) -0.0054(11)
C22 0.0342(14) 0.0276(14) 0.0329(16) -0.0023(12) -0.0038(11) -0.0051(11)
C23 0.0522(17) 0.0468(19) 0.0345(18) -0.0101(14) 0.0026(13) -0.0143(14)
C24 0.0554(19) 0.061(2) 0.0336(18) -0.0036(16) 0.0099(14) -0.0212(16)
C25 0.0441(17) 0.053(2) 0.045(2) 0.0001(16) 0.0014(14) -0.0257(15)
C26 0.0388(15) 0.0372(16) 0.0406(18) -0.0051(13) -0.0019(13) -0.0145(12)
O13 0.0625(16) 0.102(2) 0.0541(18) -0.0200(15) -0.0245(14) -0.0089(16)
O14 0.0760(19) 0.0583(19) 0.116(3) -0.0142(18) 0.0012(19) -0.0137(16)
O15 0.103(4) 0.169(6) 0.068(4) 0.017(3) -0.041(3) -0.060(4)
O16 0.0388(13) 0.0720(18) 0.0656(18) 0.0228(15) -0.0053(11) -0.0178(12)
O17 0.095(2) 0.085(2) 0.087(2) -0.041(2) 0.0138(17) -0.0407(18)

loop_
_atom_type_symbol
_atom_type_description
_atom_type_scat_dispersion_real
_atom_type_scat_dispersion_imag
_atom_type_scat_source
C C 0.0033 0.0016 'International Tables Vol C Tables 4.2.6.8 and 6.1.1.4'
H H 0.0000 0.0000 'International Tables Vol C Tables 4.2.6.8 and 6.1.1.4'
N N 0.0061 0.0033 'International Tables Vol C Tables 4.2.6.8 and 6.1.1.4'
O O 0.0106 0.0060 'International Tables Vol C Tables 4.2.6.8 and 6.1.1.4'
Ni Ni 0.3393 1.1124 'International Tables Vol C Tables 4.2.6.8 and 6.1.1.4'

loop_
_geom_angle_atom_site_label_1
_geom_angle_atom_site_label_2
_geom_angle_atom_site_label_3
_geom_angle
_geom_angle_site_symmetry_1
_geom_angle_site_symmetry_3
_geom_angle_publ_flag
N1 Ni1 N2 175.84(8) . . ?
N1 Ni1 O5 101.70(8) . . ?
N2 Ni1 O5 77.93(8) . . ?
N1 Ni1 O3 78.20(8) . . ?
N2 Ni1 O3 105.96(8) . . ?
O5 Ni1 O3 96.18(8) . . ?
N1 Ni1 O7 103.04(8) . . ?
N2 Ni1 O7 77.40(8) . . ?
O5 Ni1 O7 155.26(8) . . ?
O3 Ni1 O7 88.89(7) . . ?
N1 Ni1 O1 77.24(8) . . ?
N2 Ni1 O1 98.61(8) . . ?
O5 Ni1 O1 91.61(8) . . ?
O3 Ni1 O1 155.27(7) . . ?
O7 Ni1 O1 93.79(7) . . ?
C1 O1 Ni1 114.82(16) . . ?
C7 O3 Ni1 113.96(16) . . ?
C8 O5 Ni1 114.53(17) . . ?
C14 O7 Ni1 114.18(16) . . ?
C2 N1 C6 120.9(2) . . ?
C2 N1 Ni1 119.94(17) . . ?
C6 N1 Ni1 119.04(17) . . ?
C9 N2 C13 121.2(2) . . ?
C9 N2 Ni1 119.00(18) . . ?
C13 N2 Ni1 119.67(17) . . ?
O2 C1 O1 125.9(2) . . ?
O2 C1 C2 118.8(2) . . ?
O1 C1 C2 115.2(2) . . ?
N1 C2 C3 120.6(2) . . ?
N1 C2 C1 112.5(2) . . ?
C3 C2 C1 126.9(2) . . ?
C2 C3 C4 118.9(3) . . ?
C2 C3 H3 120.6 . . ?
C4 C3 H3 120.6 . . ?
C5 C4 C3 119.5(3) . . ?
C5 C4 H4 120.2 . . ?
C3 C4 H4 120.2 . . ?
C6 C5 C4 119.0(3) . . ?
C6 C5 H5 120.5 . . ?
C4 C5 H5 120.5 . . ?
N1 C6 C5 121.1(2) . . ?
N1 C6 C7 112.1(2) . . ?
C5 C6 C7 126.8(2) . . ?
O4 C7 O3 126.9(3) . . ?
O4 C7 C6 117.2(3) . . ?
O3 C7 C6 115.9(2) . . ?
O6 C8 O5 126.5(3) . . ?
O6 C8 C9 117.9(3) . . ?
O5 C8 C9 115.6(2) . . ?
N2 C9 C10 121.1(3) . . ?
N2 C9 C8 112.6(2) . . ?
C10 C9 C8 126.2(3) . . ?
C9 C10 C11 118.3(3) . . ?
C9 C10 H10 120.9 . . ?
C11 C10 H10 120.9 . . ?
C12 C11 C10 120.0(3) . . ?
C12 C11 H11 120.0 . . ?
C10 C11 H11 120.0 . . ?
C13 C12 C11 118.3(3) . . ?
C13 C12 H12 120.8 . . ?
C11 C12 H12 120.8 . . ?
N2 C13 C12 121.1(2) . . ?
N2 C13 C14 112.8(2) . . ?
C12 C13 C14 126.1(2) . . ?
O8 C14 O7 126.0(3) . . ?
O8 C14 C13 118.4(2) . . ?
O7 C14 C13 115.6(2) . . ?
O11 Ni2 N3 97.61(9) . . ?
O11 Ni2 N4 91.83(9) . . ?
N3 Ni2 N4 170.32(9) . . ?
O11 Ni2 O12 89.37(9) . . ?
N3 Ni2 O12 90.22(8) . . ?
N4 Ni2 O12 92.02(8) . . ?
O11 Ni2 O9 92.10(9) . . ?
N3 Ni2 O9 79.87(8) . . ?
N4 Ni2 O9 97.73(8) . . ?
O12 Ni2 O9 170.09(8) . . ?
O11 Ni2 O10 170.45(8) . . ?
N3 Ni2 O10 91.54(8) . . ?
N4 Ni2 O10 78.94(8) . . ?
O12 Ni2 O10 93.35(8) . . ?
O9 Ni2 O10 86.80(8) . . ?
C15 O9 Ni2 112.71(17) . . ?
C21 O10 Ni2 113.37(16) . . ?
Ni2 O11 H11A 124(2) . . ?
Ni2 O11 H11B 120(2) . . ?
H11A O11 H11B 106(3) . . ?
Ni2 O12 H12A 112(2) . . ?
Ni2 O12 H12B 116(2) . . ?
H12A O12 H12B 104(3) . . ?
C16 N3 C20 118.0(2) . . ?
C16 N3 Ni2 114.15(17) . . ?
C20 N3 Ni2 127.43(18) . . ?
C22 N4 C26 118.1(2) . . ?
C22 N4 Ni2 114.60(16) . . ?
C26 N4 Ni2 126.64(19) . . ?
C15 N5 H5A 119(2) . . ?
C15 N5 H5B 116(2) . . ?
H5A N5 H5B 125(3) . . ?
C21 N6 H6A 120(2) . . ?
C21 N6 H6B 116(2) . . ?
H6A N6 H6B 124(3) . . ?
O9 C15 N5 121.7(3) . . ?
O9 C15 C16 119.7(2) . . ?
N5 C15 C16 118.6(3) . . ?
N3 C16 C17 122.8(3) . . ?
N3 C16 C15 113.3(2) . . ?
C17 C16 C15 123.9(3) . . ?
C16 C17 C18 118.5(3) . . ?
C16 C17 H17 120.7 . . ?
C18 C17 H17 120.7 . . ?
C19 C18 C17 118.8(3) . . ?
C19 C18 H18 120.6 . . ?
C17 C18 H18 120.6 . . ?
C20 C19 C18 119.2(3) . . ?
C20 C19 H19 120.4 . . ?
C18 C19 H19 120.4 . . ?
N3 C20 C19 122.6(3) . . ?
N3 C20 H20 118.7 . . ?
C19 C20 H20 118.7 . . ?
O10 C21 N6 122.8(2) . . ?
O10 C21 C22 118.5(2) . . ?
N6 C21 C22 118.8(3) . . ?
N4 C22 C23 122.4(2) . . ?
N4 C22 C21 112.7(2) . . ?
C23 C22 C21 124.8(3) . . ?
C22 C23 C24 119.1(3) . . ?
C22 C23 H23 120.4 . . ?
C24 C23 H23 120.4 . . ?
C25 C24 C23 118.5(3) . . ?
C25 C24 H24 120.7 . . ?
C23 C24 H24 120.7 . . ?
C24 C25 C26 119.5(3) . . ?
C24 C25 H25 120.2 . . ?
C26 C25 H25 120.2 . . ?
N4 C26 C25 122.3(3) . . ?
N4 C26 H26 118.8 . . ?
C25 C26 H26 118.8 . . ?
H13A O13 H13B 92(4) . . ?
H14A O14 H14B 118(5) . . ?
H15A O15 H15B 101(8) . . ?
H16A O16 H16B 102(4) . . ?
H17A O17 H17B 120(5) . . ?

loop_
_geom_bond_atom_site_label_1
_geom_bond_atom_site_label_2
_geom_bond_distance
_geom_bond_site_symmetry_2
_geom_bond_publ_flag
Ni1 N1 1.959(2) . ?
Ni1 N2 1.964(2) . ?
Ni1 O5 2.1266(19) . ?
Ni1 O3 2.1301(18) . ?
Ni1 O7 2.1502(17) . ?
Ni1 O1 2.1524(17) . ?
O1 C1 1.257(3) . ?
O2 C1 1.240(3) . ?
O3 C7 1.263(3) . ?
O4 C7 1.250(3) . ?
O5 C8 1.257(4) . ?
O6 C8 1.239(3) . ?
O7 C14 1.269(3) . ?
O8 C14 1.243(3) . ?
N1 C2 1.334(3) . ?
N1 C6 1.340(3) . ?
N2 C9 1.328(3) . ?
N2 C13 1.335(3) . ?
C1 C2 1.521(3) . ?
C2 C3 1.377(4) . ?
C3 C4 1.386(4) . ?
C3 H3 0.9300 . ?
C4 C5 1.380(4) . ?
C4 H4 0.9300 . ?
C5 C6 1.365(4) . ?
C5 H5 0.9300 . ?
C6 C7 1.516(4) . ?
C8 C9 1.520(4) . ?
C9 C10 1.376(4) . ?
C10 C11 1.390(4) . ?
C10 H10 0.9300 . ?
C11 C12 1.385(4) . ?
C11 H11 0.9300 . ?
C12 C13 1.375(4) . ?
C12 H12 0.9300 . ?
C13 C14 1.507(4) . ?
Ni2 O11 2.029(2) . ?
Ni2 N3 2.059(2) . ?
Ni2 N4 2.061(2) . ?
Ni2 O12 2.0721(19) . ?
Ni2 O9 2.073(2) . ?
Ni2 O10 2.089(2) . ?
O9 C15 1.261(3) . ?
O10 C21 1.251(3) . ?
O11 H11A 0.807(10) . ?
O11 H11B 0.805(10) . ?
O12 H12A 0.806(10) . ?
O12 H12B 0.805(10) . ?
N3 C16 1.327(3) . ?
N3 C20 1.353(3) . ?
N4 C22 1.340(3) . ?
N4 C26 1.345(3) . ?
N5 C15 1.314(4) . ?
N5 H5A 0.866(10) . ?
N5 H5B 0.867(10) . ?
N6 C21 1.304(4) . ?
N6 H6A 0.850(10) . ?
N6 H6B 0.853(10) . ?
C15 C16 1.500(4) . ?
C16 C17 1.376(4) . ?
C17 C18 1.393(4) . ?
C17 H17 0.9300 . ?
C18 C19 1.373(5) . ?
C18 H18 0.9300 . ?
C19 C20 1.363(4) . ?
C19 H19 0.9300 . ?
C20 H20 0.9300 . ?
C21 C22 1.501(4) . ?
C22 C23 1.371(4) . ?
C23 C24 1.390(4) . ?
C23 H23 0.9300 . ?
C24 C25 1.369(5) . ?
C24 H24 0.9300 . ?
C25 C26 1.373(4) . ?
C25 H25 0.9300 . ?
C26 H26 0.9300 . ?
O13 H13A 0.810(10) . ?
O13 H13B 0.810(10) . ?
O14 H14A 0.831(10) . ?
O14 H14B 0.821(10) . ?
O15 H15A 0.813(10) . ?
O15 H15B 0.812(10) . ?
O16 H16A 0.814(10) . ?
O16 H16B 0.809(10) . ?
O17 H17A 0.821(10) . ?
O17 H17B 0.819(10) . ?

loop_
_geom_hbond_atom_site_label_D
_geom_hbond_atom_site_label_H
_geom_hbond_atom_site_label_A
_geom_hbond_distance_DH
_geom_hbond_distance_HA
_geom_hbond_distance_DA
_geom_hbond_angle_DHA
_geom_hbond_site_symmetry_A
C5 H5 O13 0.93 2.57 3.261(4) 131.8 2_666
C12 H12 O15 0.93 2.41 3.225(6) 145.6 2_665
O11 H11A O16 0.807(10) 1.839(12) 2.637(3) 169(3) .
O11 H11B O8 0.805(10) 1.865(11) 2.667(3) 175(3) 2_566
O12 H12A O7 0.806(10) 1.938(12) 2.735(3) 170(3) 2_566
O12 H12B O2 0.805(10) 1.897(11) 2.696(3) 172(3) .
N5 H5A O6 0.866(10) 1.922(13) 2.775(3) 168(3) 2_656
N5 H5B O8 0.867(10) 2.181(17) 2.988(3) 155(3) 1_546
N6 H6A O2 0.850(10) 2.039(14) 2.864(3) 164(3) 2_556
N6 H6B O4 0.853(10) 2.303(15) 3.123(4) 161(3) 1_545
C17 H17 O8 0.93 2.59 3.501(4) 165.6 1_546
C20 H20 O12 0.93 2.52 3.057(3) 117.0 .
C25 H25 O13 0.93 2.59 3.348(4) 139.3 .
C26 H26 O11 0.93 2.57 3.092(4) 116.2 .
O13 H13A O5 0.810(10) 2.086(15) 2.879(3) 166(4) .
O13 H13B O9 0.810(10) 2.281(17) 3.057(4) 161(4) 2_656
O14 H14A O17 0.831(10) 1.961(15) 2.779(4) 168(5) .
O14 H14B O6 0.821(10) 2.060(16) 2.864(4) 166(5) .
O15 H15A O1 0.813(10) 2.46(7) 3.022(5) 127(8) 1_655
O15 H15A O17 0.813(10) 2.58(5) 3.316(8) 152(9) 1_655
O15 H15B O13 0.812(10) 2.16(2) 2.959(6) 167(8) .
O16 H16A O14 0.814(10) 1.923(14) 2.726(4) 169(4) 2_656
O16 H16B O4 0.809(10) 1.943(13) 2.740(3) 168(4) 2_666
O17 H17A O10 0.821(10) 2.159(15) 2.965(3) 167(5) 2_556
O17 H17B O1 0.819(10) 2.052(19) 2.844(4) 162(5) .

loop_
_geom_torsion_atom_site_label_1
_geom_torsion_atom_site_label_2
_geom_torsion_atom_site_label_3
_geom_torsion_atom_site_label_4
_geom_torsion
_geom_torsion_site_symmetry_1
_geom_torsion_site_symmetry_2
_geom_torsion_site_symmetry_3
_geom_torsion_site_symmetry_4
_geom_torsion_publ_flag
Ni1 O1 C1 O2 -179.8(2) . . . . ?
Ni1 O1 C1 C2 0.8(3) . . . . ?
C6 N1 C2 C3 -1.8(4) . . . . ?
Ni1 N1 C2 C3 174.6(2) . . . . ?
C6 N1 C2 C1 178.4(2) . . . . ?
Ni1 N1 C2 C1 -5.1(3) . . . . ?
O2 C1 C2 N1 -176.9(2) . . . . ?
O1 C1 C2 N1 2.6(3) . . . . ?
O2 C1 C2 C3 3.4(4) . . . . ?
O1 C1 C2 C3 -177.1(3) . . . . ?
N1 C2 C3 C4 -0.2(5) . . . . ?
C1 C2 C3 C4 179.5(3) . . . . ?
C2 C3 C4 C5 1.2(5) . . . . ?
C3 C4 C5 C6 -0.2(5) . . . . ?
C2 N1 C6 C5 2.8(4) . . . . ?
Ni1 N1 C6 C5 -173.6(2) . . . . ?
C2 N1 C6 C7 -176.7(2) . . . . ?
Ni1 N1 C6 C7 6.9(3) . . . . ?
C4 C5 C6 N1 -1.8(5) . . . . ?
C4 C5 C6 C7 177.6(3) . . . . ?
Ni1 O3 C7 O4 -170.3(2) . . . . ?
Ni1 O3 C7 C6 8.6(3) . . . . ?
N1 C6 C7 O4 168.7(2) . . . . ?
C5 C6 C7 O4 -10.7(4) . . . . ?
N1 C6 C7 O3 -10.3(3) . . . . ?
C5 C6 C7 O3 170.3(3) . . . . ?
Ni1 O5 C8 O6 -173.8(2) . . . . ?
Ni1 O5 C8 C9 4.5(3) . . . . ?
C13 N2 C9 C10 0.9(4) . . . . ?
Ni1 N2 C9 C10 176.4(2) . . . . ?
C13 N2 C9 C8 -179.4(2) . . . . ?
Ni1 N2 C9 C8 -3.9(3) . . . . ?
O6 C8 C9 N2 177.7(2) . . . . ?
O5 C8 C9 N2 -0.8(4) . . . . ?
O6 C8 C9 C10 -2.6(4) . . . . ?
O5 C8 C9 C10 178.9(3) . . . . ?
N2 C9 C10 C11 -0.7(5) . . . . ?
C8 C9 C10 C11 179.7(3) . . . . ?
C9 C10 C11 C12 -0.5(5) . . . . ?
C10 C11 C12 C13 1.4(5) . . . . ?
C9 N2 C13 C12 0.0(4) . . . . ?
Ni1 N2 C13 C12 -175.5(2) . . . . ?
C9 N2 C13 C14 -179.5(2) . . . . ?
Ni1 N2 C13 C14 5.0(3) . . . . ?
C11 C12 C13 N2 -1.2(4) . . . . ?
C11 C12 C13 C14 178.3(3) . . . . ?
Ni1 O7 C14 O8 -172.5(2) . . . . ?
Ni1 O7 C14 C13 6.4(3) . . . . ?
N2 C13 C14 O8 171.4(2) . . . . ?
C12 C13 C14 O8 -8.1(4) . . . . ?
N2 C13 C14 O7 -7.6(3) . . . . ?
C12 C13 C14 O7 172.9(3) . . . . ?
Ni2 O9 C15 N5 -179.3(2) . . . . ?
Ni2 O9 C15 C16 -0.3(3) . . . . ?
C20 N3 C16 C17 -0.2(4) . . . . ?
Ni2 N3 C16 C17 -173.7(2) . . . . ?
C20 N3 C16 C15 179.6(2) . . . . ?
Ni2 N3 C16 C15 6.1(3) . . . . ?
O9 C15 C16 N3 -4.0(4) . . . . ?
N5 C15 C16 N3 175.0(3) . . . . ?
O9 C15 C16 C17 175.8(3) . . . . ?
N5 C15 C16 C17 -5.2(4) . . . . ?
N3 C16 C17 C18 -0.3(5) . . . . ?
C15 C16 C17 C18 179.9(3) . . . . ?
C16 C17 C18 C19 -0.2(5) . . . . ?
C17 C18 C19 C20 1.3(5) . . . . ?
C16 N3 C20 C19 1.3(5) . . . . ?
Ni2 N3 C20 C19 173.8(2) . . . . ?
C18 C19 C20 N3 -1.9(5) . . . . ?
Ni2 O10 C21 N6 165.6(2) . . . . ?
Ni2 O10 C21 C22 -14.9(3) . . . . ?
C26 N4 C22 C23 -0.8(4) . . . . ?
Ni2 N4 C22 C23 170.8(2) . . . . ?
C26 N4 C22 C21 -179.1(2) . . . . ?
Ni2 N4 C22 C21 -7.5(3) . . . . ?
O10 C21 C22 N4 15.4(4) . . . . ?
N6 C21 C22 N4 -165.0(3) . . . . ?
O10 C21 C22 C23 -162.9(3) . . . . ?
N6 C21 C22 C23 16.6(4) . . . . ?
N4 C22 C23 C24 0.0(5) . . . . ?
C21 C22 C23 C24 178.1(3) . . . . ?
C22 C23 C24 C25 0.6(5) . . . . ?
C23 C24 C25 C26 -0.3(5) . . . . ?
C22 N4 C26 C25 1.0(4) . . . . ?
Ni2 N4 C26 C25 -169.4(2) . . . . ?
C24 C25 C26 N4 -0.5(5) . . . . ?

loop_
_publcif_info_cif.paper_type
CB

loop_
_publcif_info_tables.block_id
_publcif_info_tables.reference_item
{af904e04-2fdb-4e58-8fa3-f2c677137f9c} '_publcif_info_datablock.publ_exptl'
{c0f4e083-065d-4891-8c57-d8e66a4a1f82} '_geom_hbond_atom_site_label_D'

loop_
_publcif_info_datablock.id
_publcif_info_datablock.publ_exptl
_publcif_info_datablock.publ_geom
_publcif_info_datablock.structure
{c0f4e083-065d-4891-8c57-d8e66a4a1f82} y y y
{af904e04-2fdb-4e58-8fa3-f2c677137f9c} ? ? ?

loop_
_publcif_info_exptl_table_extra_item
F000
Specimen_density
Cell_measurement_reflections
sin_theta_over_lambda_max

loop_
_publcif_info_exptl_table_header_item
Datablock_name

_cod_database_fobs_code 2108621
